data_7222060
loop_
_publ_author_name
'Mir, Niyaz A.'
'Dubey, Ritesh'
'Tothadi, Srinu'
'Desiraju, Gautam R.'

_publ_section_title
;
 Combinatorial crystal synthesis of ternary solids based on
 2-methylresorcinol
;
_journal_issue 41
_journal_name_full CrystEngComm
_journal_page_first 7866
_journal_paper_doi 10.1039/C5CE01280E
_journal_volume 17
_journal_year 2015
_chemical_formula_sum 'C30 H25 N3 O2'
_chemical_formula_weight 459.53
_chemical_name_systematic
;
 ?
;
_space_group_crystal_system monoclinic
_space_group_IT_number 14
_space_group_name_Hall '-P 2ybc'
_space_group_name_H-M_alt 'P 1 21/c 1'
_symmetry_space_group_name_Hall '-P 2ybc'
_symmetry_space_group_name_H-M 'P 1 21/c 1'
_atom_sites_solution_hydrogens geom
_audit_creation_method SHELXL-2013
_audit_update_record
;
2015-09-05 deposited with the CCDC.
2015-09-09 downloaded from the CCDC.
;
_cell_angle_alpha 90
_cell_angle_beta 107.782(9)
_cell_angle_gamma 90
_cell_formula_units_Z 4
_cell_length_a 16.337(13)
_cell_length_b 7.599(6)
_cell_length_c 19.883(15)
_cell_measurement_temperature 150(2)
_cell_volume 2350(3)
_computing_structure_refinement 'SHELXL-2013 (Sheldrick, 2013)'
_diffrn_ambient_temperature 150(2)
_diffrn_measured_fraction_theta_full 0.999
_diffrn_measured_fraction_theta_max 0.999
_diffrn_measurement_device_type 'Rigaku Mercury375R (2x2 bin mode)'
_diffrn_measurement_method 'profile data from \w-scans'
_diffrn_radiation_type MoK\a
_diffrn_radiation_wavelength 0.71073
_diffrn_reflns_av_R_equivalents 0.1583
_diffrn_reflns_av_unetI/netI 0.1293
_diffrn_reflns_laue_measured_fraction_full 0.999
_diffrn_reflns_laue_measured_fraction_max 0.999
_diffrn_reflns_limit_h_max 21
_diffrn_reflns_limit_h_min -21
_diffrn_reflns_limit_k_max 9
_diffrn_reflns_limit_k_min -9
_diffrn_reflns_limit_l_max 25
_diffrn_reflns_limit_l_min -25
_diffrn_reflns_number 24193
_diffrn_reflns_point_group_measured_fraction_full 0.999
_diffrn_reflns_point_group_measured_fraction_max 0.999
_diffrn_reflns_theta_full 25.242
_diffrn_reflns_theta_max 27.533
_diffrn_reflns_theta_min 1.309
_diffrn_source 'Sealed Tube'
_exptl_absorpt_coefficient_mu 0.082
_exptl_absorpt_correction_T_max 1.000
_exptl_absorpt_correction_T_min 0.804
_exptl_absorpt_correction_type multi-scan
_exptl_absorpt_process_details 'Jacobson, R. (1998) Private communication'
_exptl_crystal_colour Colorless
_exptl_crystal_density_diffrn 1.299
_exptl_crystal_description Block
_exptl_crystal_F_000 968
_exptl_crystal_size_max 0.200
_exptl_crystal_size_mid 0.200
_exptl_crystal_size_min 0.200
_refine_diff_density_max 0.354
_refine_diff_density_min -0.415
_refine_diff_density_rms 0.103
_refine_ls_extinction_method none
_refine_ls_goodness_of_fit_ref 1.143
_refine_ls_hydrogen_treatment constr
_refine_ls_matrix_type full
_refine_ls_number_parameters 319
_refine_ls_number_reflns 5409
_refine_ls_number_restraints 0
_refine_ls_restrained_S_all 1.143
_refine_ls_R_factor_all 0.1763
_refine_ls_R_factor_gt 0.0974
_refine_ls_shift/su_max 0.000
_refine_ls_shift/su_mean 0.000
_refine_ls_structure_factor_coef Fsqd
_refine_ls_weighting_details
;
 w=1/[\s^2^(Fo^2^)+(0.1055P)^2^+0.1974P]
 where P=(Fo^2^+2Fc^2^)/3
;
_refine_ls_weighting_scheme calc
_refine_ls_wR_factor_gt 0.2147
_refine_ls_wR_factor_ref 0.2727
_reflns_Friedel_coverage 0.000
_reflns_number_gt 3029
_reflns_number_total 5409
_reflns_threshold_expression 'I > 2\s(I)'
_cod_data_source_file c5ce01280e2.cif
_cod_data_source_block shelx
_cod_depositor_comments
;
The following automatic conversions were performed:

'_exptl_absorpt_correction_type' value 'Multi-scan' changed to
'multi-scan' according to
/usr/data/users/saulius/crontab/automatic-downloads/rss-feeds/RSC/lib/dictionaries/cif_core.dic
dictionary named 'cif_core.dic' version 2.4.2 from 2011-04-26.

Automatic conversion script
Id: cif_fix_values 3271 2015-04-21 07:52:19Z andrius 

 Adding full bibliography for 7222059--7222080.cif.
;
_cod_database_code 7222060
_shelx_space_group_comment
;
The symmetry employed for this shelxl refinement is uniquely defined
by the following loop, which should always be used as a source of
symmetry information in preference to the above space-group names.
They are only intended as comments.
;
_shelx_estimated_absorpt_t_min 0.984
_shelx_estimated_absorpt_t_max 0.984
_shelxl_version_number 2013-2

loop_
_space_group_symop_operation_xyz
'x, y, z'
'-x, y+1/2, -z+1/2'
'-x, -y, -z'
'x, -y-1/2, z-1/2'

loop_
_atom_site_label
_atom_site_type_symbol
_atom_site_fract_x
_atom_site_fract_y
_atom_site_fract_z
_atom_site_U_iso_or_equiv
_atom_site_adp_type
_atom_site_occupancy
_atom_site_site_symmetry_order
_atom_site_calc_flag
_atom_site_refinement_flags_posn
_atom_site_refinement_flags_adp
O1 O 0.31741(19) 0.6092(3) 0.30713(14) 0.0325(7) Uani 1 1 d . .
H1 H 0.3320 0.5094 0.3249 0.049 Uiso 1 1 calc R U
C29 C 0.5543(3) 0.8002(5) 0.0314(2) 0.0269(9) Uani 1 1 d . .
O2 O 0.1878(2) 0.8862(4) 0.08768(15) 0.0395(8) Uani 1 1 d . .
H2 H 0.1701 0.8630 0.0443 0.059 Uiso 1 1 calc R U
N1 N 0.5734(2) 0.7993(4) 0.15658(17) 0.0294(8) Uani 1 1 d . .
C3 C 0.2511(2) 0.4259(5) 0.2051(2) 0.0274(9) Uani 1 1 d . .
H3 H 0.2662 0.3214 0.2322 0.033 Uiso 1 1 calc R U
C30 C 0.5237(2) 0.7546(5) 0.0905(2) 0.0261(9) Uani 1 1 d . .
C1 C 0.2514(2) 0.7466(5) 0.1980(2) 0.0245(8) Uani 1 1 d . .
C22 C 0.4455(3) 0.6648(5) 0.0776(2) 0.0284(9) Uani 1 1 d . .
C24 C 0.4219(3) 0.6693(5) -0.0485(2) 0.0326(10) Uani 1 1 d . .
H24 H 0.3875 0.6423 -0.0952 0.039 Uiso 1 1 calc R U
N2 N 0.6322(2) 0.8817(4) 0.04470(18) 0.0335(8) Uani 1 1 d . .
C2 C 0.2726(2) 0.5911(5) 0.23686(19) 0.0236(8) Uani 1 1 d . .
C25 C 0.5027(3) 0.7585(5) -0.0377(2) 0.0302(9) Uani 1 1 d . .
C23 C 0.3942(3) 0.6234(5) 0.0062(2) 0.0338(10) Uani 1 1 d . .
H23 H 0.3409 0.5637 -0.0021 0.041 Uiso 1 1 calc R U
C6 C 0.2066(3) 0.7333(5) 0.1254(2) 0.0270(9) Uani 1 1 d . .
C21 C 0.4180(3) 0.6200(5) 0.1355(2) 0.0334(10) Uani 1 1 d . .
H21 H 0.3656 0.5583 0.1286 0.040 Uiso 1 1 calc R U
C4 C 0.2071(3) 0.4174(5) 0.1331(2) 0.0324(10) Uani 1 1 d . .
H4 H 0.1923 0.3060 0.1110 0.039 Uiso 1 1 calc R U
C5 C 0.1846(3) 0.5697(5) 0.0932(2) 0.0312(9) Uani 1 1 d . .
H5 H 0.1544 0.5625 0.0442 0.037 Uiso 1 1 calc R U
C27 C 0.6128(3) 0.8820(6) -0.0801(2) 0.0398(11) Uani 1 1 d . .
H27 H 0.6353 0.9121 -0.1173 0.048 Uiso 1 1 calc R U
C7 C 0.2775(3) 0.9227(5) 0.2329(2) 0.0328(10) Uani 1 1 d . .
H7A H 0.2545 0.9351 0.2728 0.049 Uiso 1 1 calc R U
H7B H 0.2546 1.0168 0.1986 0.049 Uiso 1 1 calc R U
H7C H 0.3403 0.9307 0.2500 0.049 Uiso 1 1 calc R U
C28 C 0.6589(3) 0.9190(6) -0.0102(2) 0.0373(10) Uani 1 1 d . .
H28 H 0.7132 0.9748 -0.0014 0.045 Uiso 1 1 calc R U
C20 C 0.4675(3) 0.6659(6) 0.2024(2) 0.0361(10) Uani 1 1 d . .
H20 H 0.4498 0.6373 0.2423 0.043 Uiso 1 1 calc R U
C19 C 0.5444(3) 0.7555(5) 0.2103(2) 0.0331(10) Uani 1 1 d . .
H19 H 0.5782 0.7873 0.2567 0.040 Uiso 1 1 calc R U
C26 C 0.5345(3) 0.8013(6) -0.0940(2) 0.0379(11) Uani 1 1 d . .
H26 H 0.5019 0.7745 -0.1412 0.046 Uiso 1 1 calc R U
C13 C 0.0257(3) 0.1635(5) 0.2759(2) 0.0278(9) Uani 1 1 d . .
C10 C -0.0247(3) 0.1593(5) 0.1993(2) 0.0273(9) Uani 1 1 d . .
C18 C -0.0111(3) 0.1170(5) 0.3282(2) 0.0325(10) Uani 1 1 d . .
H18 H -0.0692 0.0784 0.3151 0.039 Uiso 1 1 calc R U
C14 C 0.1119(3) 0.2164(6) 0.2971(2) 0.0368(10) Uani 1 1 d . .
H14 H 0.1388 0.2453 0.2624 0.044 Uiso 1 1 calc R U
C11 C -0.1110(3) 0.2008(5) 0.1752(2) 0.0333(10) Uani 1 1 d . .
H11 H -0.1410 0.2305 0.2078 0.040 Uiso 1 1 calc R U
C9 C 0.0148(3) 0.1173(6) 0.1481(2) 0.0378(10) Uani 1 1 d . .
H9 H 0.0740 0.0868 0.1616 0.045 Uiso 1 1 calc R U
N3 N -0.1163(3) 0.1604(5) 0.05424(19) 0.0438(10) Uani 1 1 d . .
C16 C 0.1210(3) 0.1810(6) 0.4191(2) 0.0472(13) Uani 1 1 d . .
H16 H 0.1532 0.1864 0.4677 0.057 Uiso 1 1 calc R U
C17 C 0.0364(3) 0.1265(6) 0.3993(2) 0.0439(12) Uani 1 1 d . .
H17 H 0.0106 0.0953 0.4344 0.053 Uiso 1 1 calc R U
C12 C -0.1535(3) 0.1990(6) 0.1036(2) 0.0403(11) Uani 1 1 d . .
H12 H -0.2130 0.2269 0.0885 0.048 Uiso 1 1 calc R U
C8 C -0.0331(4) 0.1208(6) 0.0779(2) 0.0481(13) Uani 1 1 d . .
H8 H -0.0048 0.0929 0.0440 0.058 Uiso 1 1 calc R U
C15 C 0.1589(3) 0.2274(6) 0.3685(2) 0.0449(12) Uani 1 1 d . .
H15 H 0.2168 0.2668 0.3822 0.054 Uiso 1 1 calc R U

loop_
_atom_site_aniso_label
_atom_site_aniso_U_11
_atom_site_aniso_U_22
_atom_site_aniso_U_33
_atom_site_aniso_U_23
_atom_site_aniso_U_13
_atom_site_aniso_U_12
O1 0.0368(17) 0.0316(15) 0.0246(15) 0.0032(12) 0.0025(13) 0.0009(13)
C29 0.030(2) 0.0216(18) 0.028(2) 0.0008(16) 0.0067(17) 0.0028(16)
O2 0.054(2) 0.0368(16) 0.0238(15) 0.0074(13) 0.0065(15) -0.0014(14)
N1 0.030(2) 0.0330(18) 0.0235(17) -0.0075(14) 0.0065(14) -0.0025(15)
C3 0.022(2) 0.0247(19) 0.036(2) 0.0064(17) 0.0098(17) -0.0013(16)
C30 0.024(2) 0.0252(19) 0.028(2) -0.0023(16) 0.0065(16) 0.0012(16)
C1 0.025(2) 0.0243(18) 0.026(2) -0.0019(16) 0.0109(16) -0.0007(16)
C22 0.026(2) 0.028(2) 0.030(2) -0.0033(17) 0.0072(17) 0.0056(17)
C24 0.031(2) 0.032(2) 0.026(2) -0.0012(18) -0.0044(17) 0.0031(18)
N2 0.036(2) 0.0321(19) 0.033(2) 0.0033(16) 0.0121(16) 0.0014(15)
C2 0.023(2) 0.030(2) 0.0192(19) 0.0001(16) 0.0080(16) 0.0016(16)
C25 0.035(2) 0.0264(19) 0.026(2) -0.0011(17) 0.0048(18) 0.0080(17)
C23 0.031(2) 0.028(2) 0.034(2) -0.0034(18) -0.0015(18) 0.0033(17)
C6 0.032(2) 0.028(2) 0.025(2) 0.0007(17) 0.0154(17) -0.0003(17)
C21 0.027(2) 0.035(2) 0.039(2) -0.0051(19) 0.0114(19) 0.0016(18)
C4 0.034(2) 0.031(2) 0.033(2) -0.0101(18) 0.0114(19) -0.0059(18)
C5 0.036(2) 0.036(2) 0.022(2) -0.0048(18) 0.0086(18) -0.0048(18)
C27 0.051(3) 0.038(2) 0.034(2) 0.006(2) 0.017(2) 0.004(2)
C7 0.037(3) 0.029(2) 0.029(2) 0.0015(18) 0.0045(19) 0.0006(18)
C28 0.038(3) 0.034(2) 0.042(3) 0.003(2) 0.015(2) -0.0006(19)
C20 0.043(3) 0.041(2) 0.029(2) -0.004(2) 0.018(2) -0.003(2)
C19 0.034(2) 0.039(2) 0.026(2) -0.0078(19) 0.0092(18) 0.0006(19)
C26 0.054(3) 0.034(2) 0.024(2) 0.0024(19) 0.009(2) 0.007(2)
C13 0.029(2) 0.0248(19) 0.028(2) -0.0007(17) 0.0069(17) 0.0006(16)
C10 0.031(2) 0.0223(18) 0.027(2) 0.0037(16) 0.0062(17) -0.0012(16)
C18 0.032(2) 0.033(2) 0.031(2) 0.0040(18) 0.0077(18) -0.0027(18)
C14 0.033(2) 0.039(2) 0.037(2) 0.001(2) 0.0097(19) -0.0045(19)
C11 0.032(2) 0.034(2) 0.032(2) 0.0017(19) 0.0079(18) 0.0041(18)
C9 0.039(3) 0.040(2) 0.037(2) -0.003(2) 0.016(2) 0.005(2)
N3 0.056(3) 0.039(2) 0.030(2) -0.0002(17) 0.0030(19) -0.0009(19)
C16 0.059(3) 0.047(3) 0.025(2) 0.005(2) -0.002(2) -0.006(2)
C17 0.052(3) 0.049(3) 0.029(2) 0.007(2) 0.011(2) -0.008(2)
C12 0.036(3) 0.040(2) 0.039(3) 0.004(2) 0.003(2) 0.007(2)
C8 0.068(4) 0.049(3) 0.030(2) -0.004(2) 0.018(2) 0.001(3)
C15 0.032(3) 0.049(3) 0.044(3) 0.005(2) -0.003(2) -0.010(2)

loop_
_atom_type_symbol
_atom_type_description
_atom_type_scat_dispersion_real
_atom_type_scat_dispersion_imag
_atom_type_scat_source
C C 0.0033 0.0016 'International Tables Vol C Tables 4.2.6.8 and 6.1.1.4'
H H 0.0000 0.0000 'International Tables Vol C Tables 4.2.6.8 and 6.1.1.4'
N N 0.0061 0.0033 'International Tables Vol C Tables 4.2.6.8 and 6.1.1.4'
O O 0.0106 0.0060 'International Tables Vol C Tables 4.2.6.8 and 6.1.1.4'

loop_
_geom_angle_atom_site_label_1
_geom_angle_atom_site_label_2
_geom_angle_atom_site_label_3
_geom_angle
C2 O1 H1 109.5
N2 C29 C25 122.3(4)
N2 C29 C30 118.9(3)
C25 C29 C30 118.9(4)
C6 O2 H2 109.5
C19 N1 C30 117.2(4)
C4 C3 C2 119.0(4)
C4 C3 H3 120.5
C2 C3 H3 120.5
N1 C30 C22 122.6(4)
N1 C30 C29 118.1(3)
C22 C30 C29 119.3(4)
C2 C1 C6 118.0(3)
C2 C1 C7 120.6(3)
C6 C1 C7 121.3(3)
C21 C22 C30 118.2(4)
C21 C22 C23 121.3(4)
C30 C22 C23 120.5(4)
C23 C24 C25 121.4(4)
C23 C24 H24 119.3
C25 C24 H24 119.3
C28 N2 C29 117.4(4)
O1 C2 C1 116.4(3)
O1 C2 C3 122.1(3)
C1 C2 C3 121.6(3)
C26 C25 C29 117.8(4)
C26 C25 C24 122.3(4)
C29 C25 C24 119.9(4)
C24 C23 C22 120.0(4)
C24 C23 H23 120.0
C22 C23 H23 120.0
O2 C6 C5 121.6(4)
O2 C6 C1 117.4(3)
C5 C6 C1 121.0(4)
C20 C21 C22 119.6(4)
C20 C21 H21 120.2
C22 C21 H21 120.2
C5 C4 C3 120.8(4)
C5 C4 H4 119.6
C3 C4 H4 119.6
C4 C5 C6 119.7(4)
C4 C5 H5 120.2
C6 C5 H5 120.2
C26 C27 C28 118.7(4)
C26 C27 H27 120.6
C28 C27 H27 120.6
C1 C7 H7A 109.5
C1 C7 H7B 109.5
H7A C7 H7B 109.5
C1 C7 H7C 109.5
H7A C7 H7C 109.5
H7B C7 H7C 109.5
N2 C28 C27 124.4(4)
N2 C28 H28 117.8
C27 C28 H28 117.8
C21 C20 C19 118.5(4)
C21 C20 H20 120.8
C19 C20 H20 120.8
N1 C19 C20 123.9(4)
N1 C19 H19 118.0
C20 C19 H19 118.0
C27 C26 C25 119.4(4)
C27 C26 H26 120.3
C25 C26 H26 120.3
C18 C13 C14 118.1(4)
C18 C13 C10 121.7(4)
C14 C13 C10 120.2(4)
C11 C10 C9 116.7(4)
C11 C10 C13 122.3(4)
C9 C10 C13 120.9(4)
C17 C18 C13 120.6(4)
C17 C18 H18 119.7
C13 C18 H18 119.7
C15 C14 C13 120.9(4)
C15 C14 H14 119.6
C13 C14 H14 119.6
C10 C11 C12 119.6(4)
C10 C11 H11 120.2
C12 C11 H11 120.2
C8 C9 C10 119.3(5)
C8 C9 H9 120.4
C10 C9 H9 120.4
C8 N3 C12 115.8(4)
C15 C16 C17 120.2(4)
C15 C16 H16 119.9
C17 C16 H16 119.9
C16 C17 C18 120.3(4)
C16 C17 H17 119.8
C18 C17 H17 119.8
N3 C12 C11 124.2(4)
N3 C12 H12 117.9
C11 C12 H12 117.9
N3 C8 C9 124.4(5)
N3 C8 H8 117.8
C9 C8 H8 117.8
C16 C15 C14 119.8(4)
C16 C15 H15 120.1
C14 C15 H15 120.1

loop_
_geom_bond_atom_site_label_1
_geom_bond_atom_site_label_2
_geom_bond_distance
O1 C2 1.372(4)
O1 H1 0.8400
C29 N2 1.366(5)
C29 C25 1.411(5)
C29 C30 1.451(6)
O2 C6 1.366(5)
O2 H2 0.8400
N1 C19 1.337(5)
N1 C30 1.361(5)
C3 C4 1.394(6)
C3 C2 1.401(5)
C3 H3 0.9500
C30 C22 1.402(6)
C1 C2 1.396(5)
C1 C6 1.410(5)
C1 C7 1.508(5)
C22 C21 1.399(6)
C22 C23 1.446(6)
C24 C23 1.346(6)
C24 C25 1.440(6)
C24 H24 0.9500
N2 C28 1.325(5)
C25 C26 1.409(6)
C23 H23 0.9500
C6 C5 1.394(5)
C21 C20 1.373(6)
C21 H21 0.9500
C4 C5 1.387(6)
C4 H4 0.9500
C5 H5 0.9500
C27 C26 1.368(7)
C27 C28 1.391(6)
C27 H27 0.9500
C7 H7A 0.9800
C7 H7B 0.9800
C7 H7C 0.9800
C28 H28 0.9500
C20 C19 1.395(6)
C20 H20 0.9500
C19 H19 0.9500
C26 H26 0.9500
C13 C18 1.396(6)
C13 C14 1.400(6)
C13 C10 1.495(5)
C10 C11 1.380(6)
C10 C9 1.399(6)
C18 C17 1.392(6)
C18 H18 0.9500
C14 C15 1.394(6)
C14 H14 0.9500
C11 C12 1.381(6)
C11 H11 0.9500
C9 C8 1.377(7)
C9 H9 0.9500
N3 C8 1.330(7)
N3 C12 1.335(6)
C16 C15 1.377(7)
C16 C17 1.380(7)
C16 H16 0.9500
C17 H17 0.9500
C12 H12 0.9500
C8 H8 0.9500
C15 H15 0.9500

loop_
_geom_hbond_atom_site_label_D
_geom_hbond_atom_site_label_H
_geom_hbond_atom_site_label_A
_geom_hbond_distance_DH
_geom_hbond_distance_HA
_geom_hbond_distance_DA
_geom_hbond_angle_DHA
_geom_hbond_site_symmetry_A
O1 H1 N1 0.84 2.17 2.909(4) 146.1 2_645
O1 H1 N2 0.84 2.66 3.296(5) 133.6 2_645
O2 H2 N3 0.84 1.90 2.728(5) 170.6 3_565

loop_
_geom_torsion_atom_site_label_1
_geom_torsion_atom_site_label_2
_geom_torsion_atom_site_label_3
_geom_torsion_atom_site_label_4
_geom_torsion
C19 N1 C30 C22 -0.6(6)
C19 N1 C30 C29 -179.7(3)
N2 C29 C30 N1 1.6(5)
C25 C29 C30 N1 -178.6(3)
N2 C29 C30 C22 -177.5(4)
C25 C29 C30 C22 2.3(5)
N1 C30 C22 C21 0.0(6)
C29 C30 C22 C21 179.1(3)
N1 C30 C22 C23 178.8(4)
C29 C30 C22 C23 -2.1(6)
C25 C29 N2 C28 -0.9(6)
C30 C29 N2 C28 178.9(4)
C6 C1 C2 O1 179.0(4)
C7 C1 C2 O1 0.2(5)
C6 C1 C2 C3 0.6(6)
C7 C1 C2 C3 -178.2(4)
C4 C3 C2 O1 -178.6(4)
C4 C3 C2 C1 -0.3(6)
N2 C29 C25 C26 0.9(6)
C30 C29 C25 C26 -178.9(3)
N2 C29 C25 C24 178.7(4)
C30 C29 C25 C24 -1.1(5)
C23 C24 C25 C26 177.4(4)
C23 C24 C25 C29 -0.3(6)
C25 C24 C23 C22 0.5(6)
C21 C22 C23 C24 179.5(4)
C30 C22 C23 C24 0.7(6)
C2 C1 C6 O2 -178.7(3)
C7 C1 C6 O2 0.1(6)
C2 C1 C6 C5 -0.4(6)
C7 C1 C6 C5 178.4(4)
C30 C22 C21 C20 0.5(6)
C23 C22 C21 C20 -178.3(4)
C2 C3 C4 C5 -0.2(6)
C3 C4 C5 C6 0.3(6)
O2 C6 C5 C4 178.2(4)
C1 C6 C5 C4 -0.1(6)
C29 N2 C28 C27 0.5(6)
C26 C27 C28 N2 -0.1(7)
C22 C21 C20 C19 -0.4(6)
C30 N1 C19 C20 0.8(6)
C21 C20 C19 N1 -0.3(7)
C28 C27 C26 C25 0.1(6)
C29 C25 C26 C27 -0.5(6)
C24 C25 C26 C27 -178.3(4)
C18 C13 C10 C11 34.7(6)
C14 C13 C10 C11 -144.8(4)
C18 C13 C10 C9 -147.2(4)
C14 C13 C10 C9 33.3(6)
C14 C13 C18 C17 1.2(6)
C10 C13 C18 C17 -178.3(4)
C18 C13 C14 C15 -1.9(6)
C10 C13 C14 C15 177.6(4)
C9 C10 C11 C12 0.1(6)
C13 C10 C11 C12 178.3(4)
C11 C10 C9 C8 0.5(6)
C13 C10 C9 C8 -177.8(4)
C15 C16 C17 C18 0.4(7)
C13 C18 C17 C16 -0.5(7)
C8 N3 C12 C11 0.5(7)
C10 C11 C12 N3 -0.6(7)
C12 N3 C8 C9 0.1(7)
C10 C9 C8 N3 -0.6(7)
C17 C16 C15 C14 -1.1(7)
C13 C14 C15 C16 1.9(7)
